data_1527885
loop_
_publ_author_name
'Norlund Christensen, A.'

_publ_section_title
;
 The crystal structure of Na4 Sn2 Ge4 O12 (O H)4
;
_journal_name_full 'Acta Chemica Scandinavica (1-27,1973-42,1988)'
_journal_page_first 1287
_journal_page_last 1293
_journal_volume 24
_journal_year 1970
_chemical_formula_sum 'Ge4 H4 Na4 O16 Sn2'
_chemical_name_systematic 'Na4 Sn2 Ge4 O12 (O H)4'
_space_group_IT_number 2
_symmetry_space_group_name_Hall '-P 1'
_symmetry_space_group_name_H-M 'P -1'
_cell_angle_alpha 107.62
_cell_angle_beta 75.75
_cell_angle_gamma 94.75
_cell_formula_units_Z 1
_cell_length_a 5.778
_cell_length_b 11.615
_cell_length_c 5.54
_cell_volume 343.438
_citation_journal_id_ASTM ACSAA4
_cod_data_source_file NorlundChristensen_ACSAA4_1970_1182.cif
_cod_data_source_block H4Ge4Na4O16Sn2
_cod_original_cell_volume 343.4377
_cod_original_formula_sum 'H4 Ge4 Na4 O16 Sn2'
_cod_database_code 1527885

loop_
_symmetry_equiv_pos_as_xyz
x,y,z
-x,-y,-z

loop_
_atom_site_label
_atom_site_type_symbol
_atom_site_fract_x
_atom_site_fract_y
_atom_site_fract_z
_atom_site_occupancy
_atom_site_U_iso_or_equiv
Ge2 Ge+4 0.4378 0.1251 0.3009 1 0.0
O2 O-2 0.6798 0.0364 0.2522 1 0.0
O3 O-2 0.4919 0.2098 0.074 1 0.0
Sn1 Sn+4 0 0 0 1 0.0
Na2 Na+1 0.8251 0.1509 0.6435 1 0.0
O1 O-2 0.1681 0.0535 0.3031 1 0.0
O7 O-2 0.7365 0.4398 0.2449 1 0.0
Sn2 Sn+4 0 0.5 0 1 0.0
O4 O-2 0.4415 0.2321 0.6024 1 0.0
Ge1 Ge+4 0.2808 0.2501 0.9317 1 0.0
Na1 Na+1 0.583 0.4375 0.671 1 0.0
O5 O-2 0.0241 0.1687 0.9668 1 0.0
O6 O-2 0.244 0.4028 0.0626 1 0.0
O8 O-2 0.9381 0.3612 0.6925 1 0.0
H1 H+1 0.697 0.36 0.191 1 0.0
H2 H+1 0.316 0.271 0.658 1 0.0
